data_7064105
loop_
_publ_author_name
'Kochnev, Ivan A.'
'Barkov, Alexey Yu.'

_publ_section_title
;
 Silver or copper-catalyzed ring opening [3+2] annulation of
 2-polyfluoroalkyl chromones/6-polyfluoroalkyl pyran-4H-ones with
 methylene isocyanides: regioselective synthesis of 3-polyfluoroalkyl
 pyrroles
;
_journal_issue 46
_journal_name_full 'New Journal of Chemistry'
_journal_page_first 20254
_journal_page_last 20263
_journal_paper_doi 10.1039/D5NJ03333K
_journal_volume 49
_journal_year 2025
_chemical_formula_moiety 'C15 H11 F3 N2 O6'
_chemical_formula_sum 'C15 H11 F3 N2 O6'
_chemical_formula_weight 372.26
_space_group_crystal_system monoclinic
_space_group_IT_number 14
_space_group_name_Hall '-P 2ybc'
_space_group_name_H-M_alt 'P 1 21/c 1'
_atom_sites_solution_hydrogens mixed
_atom_sites_solution_primary dual
_audit_creation_date 2023-04-28
_audit_creation_method
;
Olex2 1.3
(compiled 2020.11.12 svn.r5f609507 for OlexSys, GUI svn.r6408)
;
_audit_update_record
;
2023-09-24 deposited with the CCDC.	2025-10-29 downloaded from the CCDC.
;
_cell_angle_alpha 90
_cell_angle_beta 95.657(10)
_cell_angle_gamma 90
_cell_formula_units_Z 4
_cell_length_a 7.6176(7)
_cell_length_b 11.1985(9)
_cell_length_c 18.9787(18)
_cell_measurement_reflns_used 2540
_cell_measurement_temperature 295(2)
_cell_measurement_theta_max 23.5470
_cell_measurement_theta_min 4.0270
_cell_volume 1611.1(3)
_computing_cell_refinement 'CrysAlisPro 1.171.41.123a (Rigaku OD, 2022)'
_computing_data_collection 'CrysAlisPro 1.171.41.123a (Rigaku OD, 2022)'
_computing_data_reduction 'CrysAlisPro 1.171.41.123a (Rigaku OD, 2022)'
_computing_molecular_graphics 'Olex2 1.3 (Dolomanov et al., 2009)'
_computing_publication_material 'Olex2 1.3 (Dolomanov et al., 2009)'
_computing_structure_refinement 'SHELXL 2018/3 (Sheldrick, 2015)'
_computing_structure_solution 'SHELXT 2018/2 (Sheldrick, 2018)'
_diffrn_ambient_temperature 295(2)
_diffrn_detector_area_resol_mean 16.5253
_diffrn_detector_type Sapphire3
_diffrn_measured_fraction_theta_full 0.990
_diffrn_measured_fraction_theta_max 0.879
_diffrn_measurement_details
;
List of Runs (angles in degrees, time in seconds):

  # Type    Start    End  Width  t~exp~   \w     \q     \k     \f   Frames
#--------------------------------------------------------------------------
  1  \w     68.00  93.00   1.00   60.00    --   21.29  10.00  48.00   25
  2  \w     -2.00  23.00   1.00   60.00    --   21.29  10.00  48.00   25
  3  \w     -4.00  21.00   1.00   60.00    --   21.29 -10.00-125.00   25
  4  \w    -94.00  39.00   1.00   60.00    --  -22.70 -10.00-125.00  133
  5  \w      3.00  90.00   1.00   60.00    --   21.29  57.00-120.00   87
  6  \w    -97.00 -55.00   1.00   60.00    --  -22.70-178.00  30.00   42
  7  \w    -46.00 -21.00   1.00   60.00    --  -22.70  10.00  48.00   25
;
_diffrn_measurement_device 'four-circle diffractometer'
_diffrn_measurement_device_type 'Xcalibur, Sapphire3'
_diffrn_measurement_method '\w scans'
_diffrn_radiation_type MoK\a
_diffrn_radiation_wavelength 0.71073
_diffrn_reflns_av_R_equivalents 0.0549
_diffrn_reflns_av_unetI/netI 0.0656
_diffrn_reflns_Laue_measured_fraction_full 0.990
_diffrn_reflns_Laue_measured_fraction_max 0.879
_diffrn_reflns_limit_h_max 10
_diffrn_reflns_limit_h_min -10
_diffrn_reflns_limit_k_max 14
_diffrn_reflns_limit_k_min -15
_diffrn_reflns_limit_l_max 26
_diffrn_reflns_limit_l_min -25
_diffrn_reflns_number 12656
_diffrn_reflns_point_group_measured_fraction_full 0.990
_diffrn_reflns_point_group_measured_fraction_max 0.879
_diffrn_reflns_theta_full 25.242
_diffrn_reflns_theta_max 30.478
_diffrn_reflns_theta_min 3.713
_exptl_absorpt_coefficient_mu 0.141
_exptl_absorpt_correction_T_max 1.00000
_exptl_absorpt_correction_T_min 0.82132
_exptl_absorpt_correction_type multi-scan
_exptl_absorpt_process_details
;
CrysAlisPro 1.171.41.123a (Rigaku Oxford Diffraction, 2022)
Empirical absorption correction using spherical harmonics,
implemented in SCALE3 ABSPACK scaling algorithm.
;
_exptl_crystal_colour 'light yellow'
_exptl_crystal_colour_modifier light
_exptl_crystal_colour_primary yellow
_exptl_crystal_density_diffrn 1.535
_exptl_crystal_description block
_exptl_crystal_F_000 760
_exptl_crystal_size_max 0.47
_exptl_crystal_size_mid 0.31
_exptl_crystal_size_min 0.19
_refine_diff_density_max 0.243
_refine_diff_density_min -0.241
_refine_diff_density_rms 0.049
_refine_ls_extinction_coef 0.007(3)
_refine_ls_extinction_expression Fc^*^=kFc[1+0.001xFc^2^\l^3^/sin(2\q)]^-1/4^
_refine_ls_extinction_method 'SHELXL-2018/3 (Sheldrick 2018)'
_refine_ls_goodness_of_fit_ref 1.010
_refine_ls_hydrogen_treatment mixed
_refine_ls_matrix_type full
_refine_ls_number_parameters 271
_refine_ls_number_reflns 4307
_refine_ls_number_restraints 12
_refine_ls_restrained_S_all 1.013
_refine_ls_R_factor_all 0.1495
_refine_ls_R_factor_gt 0.0643
_refine_ls_shift/su_max 0.000
_refine_ls_shift/su_mean 0.000
_refine_ls_structure_factor_coef Fsqd
_refine_ls_weighting_details 'w=1/[\s^2^(Fo^2^)+(0.1008P)^2^+0.0865P] where P=(Fo^2^+2Fc^2^)/3'
_refine_ls_weighting_scheme calc
_refine_ls_wR_factor_gt 0.1690
_refine_ls_wR_factor_ref 0.2370
_reflns_Friedel_coverage 0.000
_reflns_number_gt 1880
_reflns_number_total 4307
_reflns_threshold_expression 'I > 2\s(I)'
_cod_data_source_file d5nj03333k2.cif
_cod_data_source_block exp_351
_cod_depositor_comments 'Adding full bibliography for 7064105--7064108.cif.'
_cod_database_code 7064105
_shelx_shelxl_version_number 2018/3
_shelx_space_group_comment
;
The symmetry employed for this shelxl refinement is uniquely defined
by the following loop, which should always be used as a source of
symmetry information in preference to the above space-group names.
They are only intended as comments.
;
_shelx_estimated_absorpt_t_max 0.974
_shelx_estimated_absorpt_t_min 0.937
_olex2_refinement_description
;
1. Fixed Uiso
 At 1.2 times of:
  All C(H,H,H,H) groups
 At 1.5 times of:
  All C(H,H,H) groups
2. Uiso/Uaniso restraints and constraints
Uanis(C15) \\sim Ueq, Uanis(C15A) \\sim Ueq: with sigma of 0.01 and sigma for
terminal atoms of 0.02
3. Others
 Fixed Sof: H14A(0.5) H14B(0.5) H14C(0.5) H14D(0.5) C15(0.5) H15A(0.5)
 H15B(0.5) H15C(0.5) C15A(0.5) H15D(0.5) H15E(0.5) H15F(0.5)
4.a Secondary CH2 refined with riding coordinates:
 C14(H14A,H14B), C14(H14C,H14D)
4.b Idealised Me refined as rotating group:
 C15(H15A,H15B,H15C), C15A(H15D,H15E,H15F)
;
_olex2_submission_special_instructions 'No special instructions were received'
_oxdiff_exptl_absorpt_empirical_details
;
Empirical correction (ABSPACK) includes:
- Absorption correction using spherical harmonics
- Frame scaling
;

loop_
_space_group_symop_operation_xyz
'x, y, z'
'-x, y+1/2, -z+1/2'
'-x, -y, -z'
'x, -y-1/2, z-1/2'

loop_
_atom_site_label
_atom_site_type_symbol
_atom_site_fract_x
_atom_site_fract_y
_atom_site_fract_z
_atom_site_U_iso_or_equiv
_atom_site_adp_type
_atom_site_occupancy
_atom_site_site_symmetry_order
_atom_site_calc_flag
_atom_site_refinement_flags_posn
_atom_site_refinement_flags_adp
_atom_site_refinement_flags_occupancy
_atom_site_disorder_assembly
_atom_site_disorder_group
O3 O -0.0019(3) 0.61650(19) 0.43152(12) 0.0697(6) Uani 1 1 d . . . . .
O4 O 0.0989(3) 0.6359(2) 0.32569(12) 0.0720(6) Uani 1 1 d . . . . .
O2 O 0.7856(3) 0.37964(19) 0.40904(15) 0.0819(8) Uani 1 1 d . . . . .
O1 O 0.9795(3) 0.1927(2) 0.43658(15) 0.0834(8) Uani 1 1 d . . . . .
N1 N 0.2440(3) 0.4402(2) 0.46620(14) 0.0590(7) Uani 1 1 d . . . . .
N006 N 0.3691(4) -0.0785(3) 0.39598(16) 0.0741(8) Uani 1 1 d . . . . .
F3 F 0.3144(4) 0.4991(3) 0.25084(12) 0.1259(10) Uani 1 1 d . . . . .
F2 F 0.4928(4) 0.6187(2) 0.30241(16) 0.1365(12) Uani 1 1 d . . . . .
F1 F 0.5705(4) 0.4413(3) 0.28220(14) 0.1382(12) Uani 1 1 d . . . . .
O6 O 0.3812(4) -0.1856(3) 0.40907(17) 0.1041(10) Uani 1 1 d . . . . .
O5 O 0.2298(3) -0.0299(2) 0.3757(2) 0.1153(12) Uani 1 1 d . . . . .
C2 C 0.2429(4) 0.5035(3) 0.40535(15) 0.0543(7) Uani 1 1 d . . . . .
C7 C 0.6616(4) 0.1883(2) 0.41447(15) 0.0551(7) Uani 1 1 d . . . . .
C13 C 0.1001(4) 0.5900(2) 0.38956(16) 0.0559(7) Uani 1 1 d . . . . .
C11 C 0.5271(4) -0.0044(3) 0.40641(15) 0.0573(7) Uani 1 1 d . . . . .
C4 C 0.4781(4) 0.3784(3) 0.41659(16) 0.0580(8) Uani 1 1 d . . . . .
C3 C 0.3904(4) 0.4663(3) 0.37248(15) 0.0570(7) Uani 1 1 d . . . . .
C12 C 0.5107(4) 0.1173(3) 0.40417(16) 0.0566(7) Uani 1 1 d . . . . .
C6 C 0.6513(4) 0.3183(3) 0.41197(16) 0.0610(8) Uani 1 1 d . . . . .
C8 C 0.8289(4) 0.1310(3) 0.42601(16) 0.0614(8) Uani 1 1 d . . . . .
C5 C 0.3811(4) 0.3635(3) 0.47341(18) 0.0613(8) Uani 1 1 d . . . . .
C10 C 0.6899(4) -0.0614(3) 0.41788(17) 0.0653(8) Uani 1 1 d . . . . .
C9 C 0.8398(4) 0.0075(3) 0.42744(18) 0.0678(9) Uani 1 1 d . . . . .
C1 C 0.4448(5) 0.5072(4) 0.3034(2) 0.0773(10) Uani 1 1 d . . . . .
C14 C -0.0352(5) 0.7262(4) 0.3049(2) 0.0892(11) Uani 1 1 d . . . . .
H14A H -0.036633 0.787168 0.341170 0.107 Uiso 0.5 1 calc R U P A 1
H14B H -0.151228 0.690028 0.297600 0.107 Uiso 0.5 1 calc R U P A 1
H14C H -0.145398 0.705537 0.323482 0.107 Uiso 0.5 1 calc R U P B 2
H14D H 0.002727 0.803548 0.323742 0.107 Uiso 0.5 1 calc R U P B 2
C15 C 0.015(2) 0.7780(14) 0.2385(8) 0.116(5) Uani 0.5 1 d . U P C 1
H15A H 0.129015 0.815041 0.246971 0.174 Uiso 0.5 1 calc R U P C 1
H15B H -0.070423 0.836602 0.221319 0.174 Uiso 0.5 1 calc R U P C 1
H15C H 0.020119 0.715940 0.203780 0.174 Uiso 0.5 1 calc R U P C 1
C15A C -0.059(2) 0.7304(18) 0.2284(10) 0.155(7) Uani 0.5 1 d . U P C 2
H15D H 0.050259 0.751697 0.210554 0.232 Uiso 0.5 1 calc R U P C 2
H15E H -0.147296 0.788876 0.213476 0.232 Uiso 0.5 1 calc R U P C 2
H15F H -0.096443 0.653473 0.210274 0.232 Uiso 0.5 1 calc R U P C 2
H1 H 0.950(5) 0.279(4) 0.4242(19) 0.086(11) Uiso 1 1 d . . . . .
H12 H 0.386(4) 0.157(3) 0.3957(16) 0.065(8) Uiso 1 1 d . . . . .
H1A H 0.181(4) 0.461(3) 0.4967(18) 0.072(10) Uiso 1 1 d . . . . .
H5 H 0.410(4) 0.313(3) 0.5167(18) 0.073(9) Uiso 1 1 d . . . . .
H9 H 0.962(6) -0.029(4) 0.432(2) 0.112(13) Uiso 1 1 d . . . . .
H10 H 0.701(5) -0.150(3) 0.416(2) 0.096(12) Uiso 1 1 d . . . . .

loop_
_atom_site_aniso_label
_atom_site_aniso_U_11
_atom_site_aniso_U_22
_atom_site_aniso_U_33
_atom_site_aniso_U_23
_atom_site_aniso_U_13
_atom_site_aniso_U_12
O3 0.0649(12) 0.0701(15) 0.0783(15) 0.0026(11) 0.0288(12) 0.0077(9)
O4 0.0712(14) 0.0826(16) 0.0639(14) 0.0062(11) 0.0150(11) 0.0172(11)
O2 0.0613(13) 0.0707(16) 0.117(2) -0.0147(13) 0.0254(13) -0.0076(10)
O1 0.0533(12) 0.0822(19) 0.114(2) -0.0148(15) 0.0048(13) -0.0012(11)
N1 0.0624(14) 0.0584(16) 0.0600(15) 0.0047(12) 0.0249(13) 0.0074(11)
N006 0.0706(18) 0.070(2) 0.086(2) -0.0160(15) 0.0287(16) -0.0040(14)
F3 0.126(2) 0.197(3) 0.0570(13) 0.0048(15) 0.0205(14) 0.0209(19)
F2 0.181(3) 0.106(2) 0.135(2) 0.0226(16) 0.078(2) -0.0286(18)
F1 0.147(2) 0.178(3) 0.1023(18) 0.0312(17) 0.0787(18) 0.076(2)
O6 0.120(2) 0.0643(19) 0.128(2) 0.0026(16) 0.0102(19) -0.0211(14)
O5 0.0583(14) 0.088(2) 0.202(4) -0.0226(19) 0.0257(19) -0.0047(13)
C2 0.0560(15) 0.0525(16) 0.0564(16) -0.0044(13) 0.0153(13) -0.0024(12)
C7 0.0551(15) 0.0582(18) 0.0535(16) -0.0071(13) 0.0125(13) 0.0052(12)
C13 0.0549(15) 0.0570(17) 0.0566(17) -0.0006(14) 0.0099(14) -0.0056(12)
C11 0.0629(17) 0.0562(19) 0.0551(17) -0.0066(13) 0.0178(14) -0.0027(12)
C4 0.0595(16) 0.0531(18) 0.0640(18) -0.0053(14) 0.0187(14) 0.0026(13)
C3 0.0604(16) 0.0580(19) 0.0545(17) -0.0086(13) 0.0152(14) -0.0039(13)
C12 0.0552(16) 0.058(2) 0.0590(17) -0.0063(13) 0.0153(14) 0.0038(12)
C6 0.0580(16) 0.062(2) 0.0651(19) -0.0067(15) 0.0161(15) 0.0024(13)
C8 0.0533(16) 0.073(2) 0.0591(18) -0.0107(15) 0.0090(14) 0.0032(13)
C5 0.0647(17) 0.0539(18) 0.068(2) 0.0059(15) 0.0186(15) 0.0070(13)
C10 0.075(2) 0.059(2) 0.0642(19) -0.0005(16) 0.0158(16) 0.0122(15)
C9 0.0617(18) 0.071(2) 0.071(2) -0.0042(16) 0.0075(16) 0.0143(15)
C1 0.079(2) 0.089(3) 0.069(2) 0.0022(18) 0.031(2) 0.0098(18)
C14 0.084(2) 0.097(3) 0.087(3) 0.014(2) 0.009(2) 0.027(2)
C15 0.122(9) 0.132(10) 0.098(9) 0.053(8) 0.032(8) 0.041(7)
C15A 0.177(15) 0.164(14) 0.113(10) -0.022(10) -0.032(10) 0.069(11)

loop_
_atom_type_symbol
_atom_type_description
_atom_type_scat_dispersion_real
_atom_type_scat_dispersion_imag
_atom_type_scat_source
C C 0.0033 0.0016 'International Tables Vol C Tables 4.2.6.8 and 6.1.1.4'
H H 0.0000 0.0000 'International Tables Vol C Tables 4.2.6.8 and 6.1.1.4'
F F 0.0171 0.0103 'International Tables Vol C Tables 4.2.6.8 and 6.1.1.4'
N N 0.0061 0.0033 'International Tables Vol C Tables 4.2.6.8 and 6.1.1.4'
O O 0.0106 0.0060 'International Tables Vol C Tables 4.2.6.8 and 6.1.1.4'

loop_
_geom_angle_atom_site_label_1
_geom_angle_atom_site_label_2
_geom_angle_atom_site_label_3
_geom_angle
_geom_angle_site_symmetry_1
_geom_angle_site_symmetry_3
_geom_angle_publ_flag
C13 O4 C14 117.4(2) . . ?
C8 O1 H1 107(2) . . ?
C2 N1 H1A 120(2) . . ?
C5 N1 C2 111.1(2) . . ?
C5 N1 H1A 127(2) . . ?
O6 N006 C11 118.9(3) . . ?
O5 N006 O6 123.0(3) . . ?
O5 N006 C11 118.0(3) . . ?
N1 C2 C13 117.5(2) . . ?
N1 C2 C3 106.6(3) . . ?
C3 C2 C13 135.8(3) . . ?
C12 C7 C6 121.6(3) . . ?
C12 C7 C8 118.5(3) . . ?
C8 C7 C6 119.9(3) . . ?
O3 C13 O4 124.5(3) . . ?
O3 C13 C2 122.9(3) . . ?
O4 C13 C2 112.6(2) . . ?
C12 C11 N006 119.4(3) . . ?
C12 C11 C10 122.5(3) . . ?
C10 C11 N006 118.1(3) . . ?
C3 C4 C6 130.4(3) . . ?
C5 C4 C3 106.8(2) . . ?
C5 C4 C6 122.5(3) . . ?
C2 C3 C4 107.2(2) . . ?
C2 C3 C1 127.4(3) . . ?
C4 C3 C1 125.4(3) . . ?
C7 C12 H12 119.9(16) . . ?
C11 C12 C7 119.5(3) . . ?
C11 C12 H12 120.6(16) . . ?
O2 C6 C7 120.9(3) . . ?
O2 C6 C4 119.4(3) . . ?
C7 C6 C4 119.6(3) . . ?
O1 C8 C7 122.1(3) . . ?
O1 C8 C9 117.6(3) . . ?
C9 C8 C7 120.2(3) . . ?
N1 C5 C4 108.3(3) . . ?
N1 C5 H5 123.3(17) . . ?
C4 C5 H5 128.0(17) . . ?
C11 C10 H10 122(2) . . ?
C9 C10 C11 118.6(3) . . ?
C9 C10 H10 119(2) . . ?
C8 C9 H9 117(2) . . ?
C10 C9 C8 120.7(3) . . ?
C10 C9 H9 122(2) . . ?
F3 C1 C3 112.7(3) . . ?
F2 C1 F3 104.0(3) . . ?
F2 C1 F1 108.8(3) . . ?
F2 C1 C3 114.4(3) . . ?
F1 C1 F3 104.1(3) . . ?
F1 C1 C3 112.1(3) . . ?
O4 C14 H14A 110.6 . . ?
O4 C14 H14B 110.6 . . ?
O4 C14 H14C 110.1 . . ?
O4 C14 H14D 110.1 . . ?
O4 C14 C15 105.6(6) . . ?
H14A C14 H14B 108.8 . . ?
H14C C14 H14D 108.4 . . ?
C15 C14 H14A 110.6 . . ?
C15 C14 H14B 110.6 . . ?
C15A C14 O4 108.0(8) . . ?
C15A C14 H14C 110.1 . . ?
C15A C14 H14D 110.1 . . ?
C14 C15 H15A 109.5 . . ?
C14 C15 H15B 109.5 . . ?
C14 C15 H15C 109.5 . . ?
H15A C15 H15B 109.5 . . ?
H15A C15 H15C 109.5 . . ?
H15B C15 H15C 109.5 . . ?
C14 C15A H15D 109.5 . . ?
C14 C15A H15E 109.5 . . ?
C14 C15A H15F 109.5 . . ?
H15D C15A H15E 109.5 . . ?
H15D C15A H15F 109.5 . . ?
H15E C15A H15F 109.5 . . ?

loop_
_geom_bond_atom_site_label_1
_geom_bond_atom_site_label_2
_geom_bond_distance
_geom_bond_site_symmetry_2
_geom_bond_publ_flag
O3 C13 1.203(3) . ?
O4 C13 1.316(3) . ?
O4 C14 1.463(4) . ?
O2 C6 1.238(3) . ?
O1 C8 1.337(3) . ?
O1 H1 1.01(4) . ?
N1 C2 1.354(4) . ?
N1 C5 1.349(4) . ?
N1 H1A 0.82(3) . ?
N006 O6 1.227(4) . ?
N006 O5 1.220(4) . ?
N006 C11 1.459(4) . ?
F3 C1 1.340(4) . ?
F2 C1 1.301(4) . ?
F1 C1 1.304(4) . ?
C2 C13 1.465(4) . ?
C2 C3 1.401(4) . ?
C7 C12 1.395(4) . ?
C7 C6 1.458(4) . ?
C7 C8 1.424(4) . ?
C11 C12 1.369(4) . ?
C11 C10 1.392(4) . ?
C4 C3 1.416(4) . ?
C4 C6 1.492(4) . ?
C4 C5 1.376(4) . ?
C3 C1 1.485(4) . ?
C12 H12 1.05(3) . ?
C8 C9 1.386(5) . ?
C5 H5 1.01(3) . ?
C10 C9 1.375(5) . ?
C10 H10 0.99(4) . ?
C9 H9 1.01(4) . ?
C14 H14A 0.9700 . ?
C14 H14B 0.9700 . ?
C14 H14C 0.9700 . ?
C14 H14D 0.9700 . ?
C14 C15 1.473(13) . ?
C14 C15A 1.448(19) . ?
C15 H15A 0.9600 . ?
C15 H15B 0.9600 . ?
C15 H15C 0.9600 . ?
C15A H15D 0.9600 . ?
C15A H15E 0.9600 . ?
C15A H15F 0.9600 . ?

loop_
_geom_torsion_atom_site_label_1
_geom_torsion_atom_site_label_2
_geom_torsion_atom_site_label_3
_geom_torsion_atom_site_label_4
_geom_torsion
_geom_torsion_site_symmetry_1
_geom_torsion_site_symmetry_2
_geom_torsion_site_symmetry_3
_geom_torsion_site_symmetry_4
_geom_torsion_publ_flag
O1 C8 C9 C10 179.2(3) . . . . ?
N1 C2 C13 O3 8.9(4) . . . . ?
N1 C2 C13 O4 -172.3(2) . . . . ?
N1 C2 C3 C4 0.0(3) . . . . ?
N1 C2 C3 C1 178.4(3) . . . . ?
N006 C11 C12 C7 179.7(3) . . . . ?
N006 C11 C10 C9 179.7(3) . . . . ?
O6 N006 C11 C12 -168.5(3) . . . . ?
O6 N006 C11 C10 11.9(4) . . . . ?
O5 N006 C11 C12 10.2(4) . . . . ?
O5 N006 C11 C10 -169.4(3) . . . . ?
C2 N1 C5 C4 1.8(4) . . . . ?
C2 C3 C1 F3 -52.2(5) . . . . ?
C2 C3 C1 F2 66.4(5) . . . . ?
C2 C3 C1 F1 -169.2(3) . . . . ?
C7 C8 C9 C10 -0.1(5) . . . . ?
C13 O4 C14 C15 169.2(7) . . . . ?
C13 O4 C14 C15A -158.2(9) . . . . ?
C13 C2 C3 C4 179.5(3) . . . . ?
C13 C2 C3 C1 -2.1(6) . . . . ?
C11 C10 C9 C8 0.3(5) . . . . ?
C4 C3 C1 F3 126.0(3) . . . . ?
C4 C3 C1 F2 -115.5(4) . . . . ?
C4 C3 C1 F1 8.9(5) . . . . ?
C3 C2 C13 O3 -170.5(3) . . . . ?
C3 C2 C13 O4 8.3(5) . . . . ?
C3 C4 C6 O2 54.3(5) . . . . ?
C3 C4 C6 C7 -128.7(3) . . . . ?
C3 C4 C5 N1 -1.7(4) . . . . ?
C12 C7 C6 O2 -167.5(3) . . . . ?
C12 C7 C6 C4 15.5(4) . . . . ?
C12 C7 C8 O1 -179.7(3) . . . . ?
C12 C7 C8 C9 -0.5(4) . . . . ?
C12 C11 C10 C9 0.1(5) . . . . ?
C6 C7 C12 C11 179.5(3) . . . . ?
C6 C7 C8 O1 1.7(4) . . . . ?
C6 C7 C8 C9 -179.1(3) . . . . ?
C6 C4 C3 C2 -172.5(3) . . . . ?
C6 C4 C3 C1 9.1(5) . . . . ?
C6 C4 C5 N1 172.4(3) . . . . ?
C8 C7 C12 C11 0.9(4) . . . . ?
C8 C7 C6 O2 11.0(5) . . . . ?
C8 C7 C6 C4 -166.0(3) . . . . ?
C5 N1 C2 C13 179.3(3) . . . . ?
C5 N1 C2 C3 -1.1(3) . . . . ?
C5 C4 C3 C2 1.0(3) . . . . ?
C5 C4 C3 C1 -177.4(3) . . . . ?
C5 C4 C6 O2 -118.3(4) . . . . ?
C5 C4 C6 C7 58.7(4) . . . . ?
C10 C11 C12 C7 -0.7(5) . . . . ?
C14 O4 C13 O3 0.6(5) . . . . ?
C14 O4 C13 C2 -178.2(3) . . . . ?
